data_7225047
loop_
_publ_author_name
'Xu, Bing'
'Cheng, Yue'
'Hu, Huai-Ming'
'Bai, Chao'
'Wang, Xiaofang'
'Yang, Meng-Lin'
'Xue, Ganglin'

_publ_section_title
;
 Syntheses, crystal structures and luminescence properties of
 lanthanide-based coordination polymers constructed from a functionalized
 terpyridyl carboxylate ligand
;
_journal_issue 24
_journal_name_full CrystEngComm
_journal_page_first 4613
_journal_paper_doi 10.1039/C6CE00681G
_journal_volume 18
_journal_year 2016
_chemical_formula_sum 'C132 H84 N18 O17 Sm2'
_chemical_formula_weight 2494.87
_chemical_name_systematic
; 
 ? 
;
_space_group_IT_number 2
_symmetry_cell_setting triclinic
_symmetry_space_group_name_Hall '-P 1'
_symmetry_space_group_name_H-M 'P -1'
_atom_sites_solution_hydrogens geom
_atom_sites_solution_primary direct
_atom_sites_solution_secondary difmap
_audit_creation_method SHELXL-97
_audit_update_record
;
2016-01-04 deposited with the CCDC.
2016-04-29 downloaded from the CCDC.
;
_cell_angle_alpha 78.969(3)
_cell_angle_beta 77.335(3)
_cell_angle_gamma 65.518(2)
_cell_formula_units_Z 1
_cell_length_a 13.6332(18)
_cell_length_b 14.3983(19)
_cell_length_c 16.347(2)
_cell_measurement_reflns_used 892
_cell_measurement_temperature 296(2)
_cell_measurement_theta_max 16.82
_cell_measurement_theta_min 2.85
_cell_volume 2831.0(6)
_computing_cell_refinement 'Bruker SAINT'
_computing_data_collection 'Bruker APEX2'
_computing_data_reduction 'Bruker SAINT'
_computing_molecular_graphics 'Bruker SHELXTL'
_computing_publication_material 'Bruker SHELXTL'
_computing_structure_refinement 'SHELXL-97 (Sheldrick, 2008)'
_computing_structure_solution 'SHELXS-97 (Sheldrick, 2008)'
_diffrn_ambient_temperature 296(2)
_diffrn_measured_fraction_theta_full 0.987
_diffrn_measured_fraction_theta_max 0.987
_diffrn_measurement_device_type 'Bruker APEX-II CCD'
_diffrn_measurement_method '\f and \w scans'
_diffrn_radiation_monochromator graphite
_diffrn_radiation_source 'fine-focus sealed tube'
_diffrn_radiation_type MoK\a
_diffrn_radiation_wavelength 0.71073
_diffrn_reflns_av_R_equivalents 0.0644
_diffrn_reflns_av_sigmaI/netI 0.1489
_diffrn_reflns_limit_h_max 16
_diffrn_reflns_limit_h_min -16
_diffrn_reflns_limit_k_max 17
_diffrn_reflns_limit_k_min -11
_diffrn_reflns_limit_l_max 19
_diffrn_reflns_limit_l_min -19
_diffrn_reflns_number 14346
_diffrn_reflns_theta_full 25.05
_diffrn_reflns_theta_max 25.05
_diffrn_reflns_theta_min 2.25
_exptl_absorpt_coefficient_mu 1.105
_exptl_absorpt_correction_T_max 0.924
_exptl_absorpt_correction_T_min 0.871
_exptl_absorpt_correction_type multi-scan
_exptl_absorpt_process_details sadabs
_exptl_crystal_colour colorless
_exptl_crystal_density_diffrn 1.463
_exptl_crystal_density_method 'not measured'
_exptl_crystal_description block
_exptl_crystal_F_000 1262
_exptl_crystal_size_max 0.13
_exptl_crystal_size_mid 0.10
_exptl_crystal_size_min 0.08
_refine_diff_density_max 0.918
_refine_diff_density_min -0.670
_refine_diff_density_rms 0.121
_refine_ls_extinction_method none
_refine_ls_goodness_of_fit_ref 0.967
_refine_ls_hydrogen_treatment constr
_refine_ls_matrix_type full
_refine_ls_number_parameters 766
_refine_ls_number_reflns 9900
_refine_ls_number_restraints 0
_refine_ls_restrained_S_all 0.967
_refine_ls_R_factor_all 0.1106
_refine_ls_R_factor_gt 0.0699
_refine_ls_shift/su_max 0.001
_refine_ls_shift/su_mean 0.000
_refine_ls_structure_factor_coef Fsqd
_refine_ls_weighting_details 'calc w=1/[\s^2^(Fo^2^)+(0.0424P)^2^+0.0000P] where P=(Fo^2^+2Fc^2^)/3'
_refine_ls_weighting_scheme calc
_refine_ls_wR_factor_gt 0.1269
_refine_ls_wR_factor_ref 0.1495
_reflns_number_gt 6389
_reflns_number_total 9900
_reflns_threshold_expression >2sigma(I)
_cod_data_source_file c6ce00681g2.cif
_cod_data_source_block nw1251_0m
_cod_depositor_comments
;
The following automatic conversions were performed:

'_symmetry_cell_setting' value 'Triclinic' changed to 'triclinic'
according to
/usr/data/users/saulius/crontab/automatic-downloads/rss-feeds/RSC/lib/dictionaries/cif_core.dic
dictionary named 'cif_core.dic' version 2.4.2 from 2011-04-26.

Automatic conversion script
Id: cif_fix_values 4268 2015-11-12 08:31:59Z antanas 

 Adding full bibliography for 7225046--7225061.cif.
;
_cod_original_sg_symbol_H-M P-1
_cod_database_code 7225047

loop_
_symmetry_equiv_pos_as_xyz
'x, y, z'
'-x, -y, -z'

loop_
_atom_site_label
_atom_site_type_symbol
_atom_site_fract_x
_atom_site_fract_y
_atom_site_fract_z
_atom_site_U_iso_or_equiv
_atom_site_adp_type
_atom_site_occupancy
_atom_site_symmetry_multiplicity
_atom_site_calc_flag
_atom_site_refinement_flags
Sm1 Sm 0.02878(3) 0.50949(3) 0.36472(2) 0.03347(14) Uani 1 1 d .
N1 N -0.2594(6) 0.1505(6) 0.3414(6) 0.070(2) Uani 1 1 d .
N2 N 0.0845(5) 0.1513(4) 0.1506(4) 0.0393(16) Uani 1 1 d .
N3 N 0.2556(7) 0.1288(6) -0.1522(5) 0.069(2) Uani 1 1 d .
N4 N 0.0436(5) 0.4829(5) -0.2289(4) 0.0438(17) Uani 1 1 d .
N5 N 0.2555(5) 0.4078(5) 0.0089(4) 0.0389(16) Uani 1 1 d .
N6 N 0.5936(6) 0.1479(6) 0.1247(7) 0.076(3) Uani 1 1 d .
N7 N 0.6211(9) 0.4376(8) 0.1015(6) 0.088(3) Uani 1 1 d .
N8 N 0.4519(5) 0.4484(5) 0.4065(5) 0.0495(18) Uani 1 1 d .
N9 N 0.4979(8) 0.2283(7) 0.6832(6) 0.077(3) Uani 1 1 d .
O1 O 0.1824(4) 0.3655(4) 0.4209(3) 0.0480(15) Uani 1 1 d .
O2 O 0.1626(4) 0.3577(4) 0.2934(3) 0.0419(13) Uani 1 1 d .
O3 O -0.0006(4) 0.6863(4) 0.2950(3) 0.0466(14) Uani 1 1 d .
O4 O 0.1621(4) 0.5667(4) 0.2732(3) 0.0468(14) Uani 1 1 d .
O5 O 0.0523(4) 0.5698(4) 0.4809(3) 0.0383(13) Uani 1 1 d .
O6 O 0.0407(4) 0.6287(4) 0.5985(3) 0.0435(13) Uani 1 1 d .
C1 C -0.2144(7) 0.1952(8) 0.3755(6) 0.067(3) Uani 1 1 d .
H1 H -0.2524 0.2251 0.4247 0.080 Uiso 1 1 calc R
C2 C -0.1154(7) 0.2008(6) 0.3435(5) 0.052(2) Uani 1 1 d .
H2 H -0.0869 0.2317 0.3719 0.062 Uiso 1 1 calc R
C3 C -0.0564(7) 0.1596(6) 0.2676(5) 0.048(2) Uani 1 1 d .
C4 C -0.1054(7) 0.1132(7) 0.2316(6) 0.061(3) Uani 1 1 d .
H4 H -0.0707 0.0832 0.1820 0.073 Uiso 1 1 calc R
C5 C -0.2047(7) 0.1118(7) 0.2695(7) 0.069(3) Uani 1 1 d .
H5 H -0.2362 0.0816 0.2433 0.083 Uiso 1 1 calc R
C6 C 0.0538(6) 0.1598(5) 0.2336(5) 0.0378(19) Uani 1 1 d .
C7 C 0.1234(6) 0.1616(6) 0.2848(5) 0.041(2) Uani 1 1 d .
H7 H 0.0995 0.1685 0.3420 0.050 Uiso 1 1 calc R
C8 C 0.2280(6) 0.1531(5) 0.2484(5) 0.0365(18) Uani 1 1 d .
C9 C 0.2594(6) 0.1436(5) 0.1623(5) 0.0399(19) Uani 1 1 d .
H9 H 0.3295 0.1370 0.1362 0.048 Uiso 1 1 calc R
C10 C 0.1852(7) 0.1440(6) 0.1159(5) 0.046(2) Uani 1 1 d .
C11 C 0.1591(8) 0.1422(8) -0.1070(6) 0.074(3) Uani 1 1 d .
H11 H 0.1041 0.1482 -0.1352 0.089 Uiso 1 1 calc R
C12 C 0.1326(8) 0.1481(7) -0.0212(5) 0.061(3) Uani 1 1 d .
H12 H 0.0617 0.1603 0.0062 0.073 Uiso 1 1 calc R
C13 C 0.2131(7) 0.1357(6) 0.0233(5) 0.043(2) Uani 1 1 d .
C14 C 0.3163(7) 0.1184(6) -0.0220(5) 0.054(2) Uani 1 1 d .
H14 H 0.3733 0.1089 0.0055 0.065 Uiso 1 1 calc R
C15 C 0.3340(8) 0.1155(7) -0.1075(6) 0.066(3) Uani 1 1 d .
H15 H 0.4041 0.1036 -0.1366 0.079 Uiso 1 1 calc R
C16 C 0.3101(6) 0.1409(6) 0.3031(5) 0.0369(18) Uani 1 1 d .
C17 C 0.4030(7) 0.0507(6) 0.3015(5) 0.049(2) Uani 1 1 d .
H17 H 0.4126 0.0027 0.2666 0.059 Uiso 1 1 calc R
C18 C 0.4819(7) 0.0305(7) 0.3507(6) 0.063(3) Uani 1 1 d .
H18 H 0.5431 -0.0308 0.3489 0.076 Uiso 1 1 calc R
C19 C 0.4704(7) 0.1003(7) 0.4020(6) 0.065(3) Uani 1 1 d .
H19 H 0.5241 0.0873 0.4341 0.078 Uiso 1 1 calc R
C20 C 0.3782(6) 0.1901(7) 0.4056(5) 0.053(2) Uani 1 1 d .
H20 H 0.3691 0.2367 0.4418 0.063 Uiso 1 1 calc R
C21 C 0.2980(6) 0.2121(6) 0.3555(5) 0.0364(19) Uani 1 1 d .
C22 C 0.2086(6) 0.3176(6) 0.3563(5) 0.0362(18) Uani 1 1 d .
C23 C 0.0071(9) 0.5659(7) -0.1899(7) 0.092(4) Uani 1 1 d .
H23 H -0.0488 0.6240 -0.2101 0.111 Uiso 1 1 calc R
C24 C 0.0463(9) 0.5722(7) -0.1217(7) 0.087(4) Uani 1 1 d .
H24 H 0.0179 0.6336 -0.0979 0.105 Uiso 1 1 calc R
C25 C 0.1274(6) 0.4882(6) -0.0883(5) 0.0378(19) Uani 1 1 d .
C26 C 0.1607(7) 0.4022(7) -0.1257(5) 0.061(3) Uani 1 1 d .
H26 H 0.2123 0.3417 -0.1039 0.073 Uiso 1 1 calc R
C27 C 0.1197(8) 0.4023(7) -0.1954(6) 0.064(3) Uani 1 1 d .
H27 H 0.1474 0.3417 -0.2203 0.077 Uiso 1 1 calc R
C28 C 0.1746(6) 0.4942(6) -0.0167(5) 0.0358(19) Uani 1 1 d .
C29 C 0.1438(6) 0.5840(6) 0.0163(5) 0.0389(19) Uani 1 1 d .
H29 H 0.0875 0.6423 -0.0031 0.047 Uiso 1 1 calc R
C30 C 0.1946(6) 0.5895(6) 0.0777(5) 0.0385(19) Uani 1 1 d .
C31 C 0.2739(6) 0.5004(6) 0.1062(4) 0.0377(19) Uani 1 1 d .
H31 H 0.3078 0.4998 0.1500 0.045 Uiso 1 1 calc R
C32 C 0.3035(6) 0.4117(6) 0.0703(5) 0.0392(19) Uani 1 1 d .
C33 C 0.5566(8) 0.1685(7) 0.0524(7) 0.074(3) Uani 1 1 d .
H33 H 0.5964 0.1242 0.0114 0.088 Uiso 1 1 calc R
C34 C 0.4629(7) 0.2513(6) 0.0329(6) 0.054(2) Uani 1 1 d .
H34 H 0.4427 0.2623 -0.0200 0.065 Uiso 1 1 calc R
C35 C 0.3997(6) 0.3175(6) 0.0931(5) 0.042(2) Uani 1 1 d .
C36 C 0.4357(7) 0.2962(6) 0.1700(5) 0.050(2) Uani 1 1 d .
H36 H 0.3962 0.3380 0.2126 0.060 Uiso 1 1 calc R
C37 C 0.5310(7) 0.2121(8) 0.1831(6) 0.066(3) Uani 1 1 d .
H37 H 0.5532 0.1990 0.2355 0.079 Uiso 1 1 calc R
C38 C 0.1720(6) 0.6931(5) 0.1019(5) 0.0366(18) Uani 1 1 d .
C39 C 0.1940(7) 0.7644(7) 0.0376(5) 0.057(2) Uani 1 1 d .
H39 H 0.2237 0.7444 -0.0162 0.069 Uiso 1 1 calc R
C40 C 0.1743(7) 0.8605(6) 0.0502(6) 0.057(2) Uani 1 1 d .
H40 H 0.1923 0.9054 0.0066 0.069 Uiso 1 1 calc R
C41 C 0.1272(7) 0.8906(6) 0.1287(6) 0.063(3) Uani 1 1 d .
H41 H 0.1115 0.9574 0.1378 0.075 Uiso 1 1 calc R
C42 C 0.1025(7) 0.8246(6) 0.1943(5) 0.049(2) Uani 1 1 d .
H42 H 0.0711 0.8469 0.2473 0.059 Uiso 1 1 calc R
C43 C 0.1239(6) 0.7250(6) 0.1820(5) 0.0351(18) Uani 1 1 d .
C44 C 0.0937(7) 0.6562(6) 0.2542(5) 0.0359(19) Uani 1 1 d .
C45 C 0.5307(8) 0.5182(8) 0.1065(6) 0.070(3) Uani 1 1 d .
H45 H 0.5081 0.5565 0.0565 0.084 Uiso 1 1 calc R
C46 C 0.4653(8) 0.5511(7) 0.1824(6) 0.059(2) Uani 1 1 d .
H46 H 0.4021 0.6107 0.1822 0.071 Uiso 1 1 calc R
C47 C 0.4953(7) 0.4944(7) 0.2576(6) 0.050(2) Uani 1 1 d .
C48 C 0.5913(8) 0.4101(8) 0.2533(7) 0.078(3) Uani 1 1 d .
H48 H 0.6162 0.3699 0.3020 0.093 Uiso 1 1 calc R
C49 C 0.6508(8) 0.3860(9) 0.1738(9) 0.088(4) Uani 1 1 d .
H49 H 0.7166 0.3291 0.1716 0.106 Uiso 1 1 calc R
C50 C 0.4247(6) 0.5216(6) 0.3402(5) 0.043(2) Uani 1 1 d .
C51 C 0.3363(6) 0.6132(6) 0.3476(5) 0.044(2) Uani 1 1 d .
H51 H 0.3205 0.6619 0.3008 0.053 Uiso 1 1 calc R
C52 C 0.2704(6) 0.6328(6) 0.4256(5) 0.0393(19) Uani 1 1 d .
C53 C 0.2997(6) 0.5594(6) 0.4936(5) 0.040(2) Uani 1 1 d .
H53 H 0.2590 0.5708 0.5470 0.048 Uiso 1 1 calc R
C54 C 0.3907(6) 0.4682(6) 0.4818(5) 0.0403(19) Uani 1 1 d .
C55 C 0.5367(7) 0.2154(7) 0.6020(8) 0.070(3) Uani 1 1 d .
H55 H 0.5896 0.1519 0.5885 0.084 Uiso 1 1 calc R
C56 C 0.5020(7) 0.2916(7) 0.5372(6) 0.058(2) Uani 1 1 d .
H56 H 0.5315 0.2784 0.4817 0.069 Uiso 1 1 calc R
C57 C 0.4243(6) 0.3871(7) 0.5536(6) 0.046(2) Uani 1 1 d .
C58 C 0.3826(7) 0.3986(7) 0.6360(6) 0.058(2) Uani 1 1 d .
H58 H 0.3271 0.4603 0.6508 0.069 Uiso 1 1 calc R
C59 C 0.4223(8) 0.3188(9) 0.6984(7) 0.071(3) Uani 1 1 d .
H59 H 0.3935 0.3303 0.7543 0.085 Uiso 1 1 calc R
C60 C 0.1709(7) 0.7320(6) 0.4310(5) 0.041(2) Uani 1 1 d .
C61 C 0.1772(8) 0.8226(6) 0.3934(5) 0.051(2) Uani 1 1 d .
H61 H 0.2442 0.8231 0.3654 0.062 Uiso 1 1 calc R
C62 C 0.0876(8) 0.9130(6) 0.3955(6) 0.057(3) Uani 1 1 d .
H62 H 0.0946 0.9742 0.3710 0.069 Uiso 1 1 calc R
C63 C -0.0124(8) 0.9133(6) 0.4340(6) 0.058(3) Uani 1 1 d .
H63 H -0.0738 0.9743 0.4337 0.070 Uiso 1 1 calc R
C64 C -0.0221(7) 0.8219(6) 0.4736(5) 0.047(2) Uani 1 1 d .
H64 H -0.0898 0.8222 0.5004 0.056 Uiso 1 1 calc R
C65 C 0.0700(6) 0.7302(6) 0.4727(4) 0.0344(18) Uani 1 1 d .
C66 C 0.0546(6) 0.6366(5) 0.5204(5) 0.0329(18) Uani 1 1 d .
O7 O -0.1632(4) 0.6212(4) 0.4104(3) 0.0456(14) Uani 1 1 d .
O8 O 0.2285(5) 0.1807(5) 0.6726(4) 0.083(2) Uani 1 1 d .
O9 O 0.5995(12) 0.1364(11) 0.8343(9) 0.100(5) Uani 0.50 1 d P

loop_
_atom_site_aniso_label
_atom_site_aniso_U_11
_atom_site_aniso_U_22
_atom_site_aniso_U_33
_atom_site_aniso_U_23
_atom_site_aniso_U_13
_atom_site_aniso_U_12
Sm1 0.0425(2) 0.0329(2) 0.0269(2) -0.00433(16) -0.00712(17) -0.01524(19)
N1 0.044(5) 0.079(6) 0.090(7) -0.014(5) -0.012(5) -0.024(5)
N2 0.045(4) 0.028(4) 0.047(4) -0.005(3) -0.016(3) -0.012(3)
N3 0.092(6) 0.058(5) 0.042(5) -0.009(4) -0.010(5) -0.014(5)
N4 0.055(4) 0.033(4) 0.044(4) -0.003(3) -0.020(3) -0.013(4)
N5 0.044(4) 0.042(4) 0.037(4) -0.008(3) -0.007(3) -0.021(3)
N6 0.059(5) 0.050(5) 0.100(8) 0.008(5) -0.018(5) -0.008(4)
N7 0.098(8) 0.096(8) 0.066(7) -0.023(6) 0.021(6) -0.044(7)
N8 0.039(4) 0.050(5) 0.051(5) -0.002(4) -0.007(4) -0.011(4)
N9 0.098(7) 0.064(6) 0.072(7) 0.014(5) -0.032(6) -0.033(6)
O1 0.052(3) 0.052(4) 0.034(3) -0.019(3) -0.007(3) -0.009(3)
O2 0.045(3) 0.042(3) 0.034(3) -0.006(3) -0.012(3) -0.009(3)
O3 0.046(3) 0.047(3) 0.045(4) -0.005(3) 0.003(3) -0.020(3)
O4 0.053(3) 0.044(4) 0.040(3) 0.002(3) -0.002(3) -0.021(3)
O5 0.046(3) 0.040(3) 0.037(3) -0.011(2) -0.008(2) -0.022(3)
O6 0.069(4) 0.051(3) 0.021(3) -0.001(2) -0.003(3) -0.038(3)
C1 0.047(6) 0.086(8) 0.073(7) -0.013(6) -0.013(5) -0.027(6)
C2 0.058(6) 0.052(6) 0.053(6) -0.013(5) -0.015(5) -0.023(5)
C3 0.050(5) 0.034(5) 0.058(6) 0.000(4) -0.018(5) -0.011(4)
C4 0.053(6) 0.070(7) 0.070(7) -0.029(5) -0.015(5) -0.022(5)
C5 0.045(6) 0.077(7) 0.100(9) -0.035(7) -0.018(6) -0.023(6)
C6 0.044(5) 0.032(4) 0.037(5) -0.008(4) -0.010(4) -0.012(4)
C7 0.049(5) 0.039(5) 0.040(5) -0.006(4) -0.012(4) -0.017(4)
C8 0.045(5) 0.019(4) 0.044(5) 0.002(3) -0.009(4) -0.013(4)
C9 0.042(5) 0.040(5) 0.033(5) 0.001(4) -0.007(4) -0.013(4)
C10 0.053(5) 0.041(5) 0.051(6) -0.002(4) -0.019(5) -0.022(4)
C11 0.068(7) 0.101(9) 0.041(6) -0.011(6) -0.016(5) -0.017(7)
C12 0.072(6) 0.071(7) 0.043(6) -0.007(5) -0.016(5) -0.026(6)
C13 0.058(6) 0.039(5) 0.035(5) 0.006(4) -0.018(4) -0.020(4)
C14 0.060(6) 0.052(6) 0.046(6) -0.009(4) -0.011(5) -0.015(5)
C15 0.074(7) 0.060(7) 0.042(6) -0.006(5) -0.005(5) -0.006(5)
C16 0.038(4) 0.030(4) 0.038(5) -0.001(4) -0.009(4) -0.009(4)
C17 0.058(6) 0.030(5) 0.053(6) -0.001(4) -0.010(5) -0.012(4)
C18 0.049(6) 0.042(6) 0.082(7) 0.005(5) -0.031(5) 0.004(5)
C19 0.055(6) 0.071(7) 0.075(7) -0.013(6) -0.031(5) -0.018(6)
C20 0.048(5) 0.050(6) 0.054(6) -0.014(5) -0.018(4) -0.005(5)
C21 0.035(4) 0.035(5) 0.033(5) -0.003(4) -0.006(4) -0.007(4)
C22 0.043(5) 0.045(5) 0.034(5) -0.006(4) -0.009(4) -0.028(4)
C23 0.135(10) 0.041(6) 0.101(9) -0.035(6) -0.082(8) 0.009(6)
C24 0.126(9) 0.039(6) 0.093(8) -0.032(6) -0.073(7) 0.009(6)
C25 0.045(5) 0.031(5) 0.036(5) -0.004(4) -0.013(4) -0.010(4)
C26 0.087(7) 0.045(6) 0.048(6) -0.006(4) -0.041(5) -0.007(5)
C27 0.097(7) 0.039(5) 0.056(6) -0.020(5) -0.033(6) -0.009(5)
C28 0.032(4) 0.035(5) 0.043(5) -0.008(4) -0.014(4) -0.009(4)
C29 0.044(5) 0.035(5) 0.034(5) -0.006(4) -0.007(4) -0.011(4)
C30 0.041(5) 0.041(5) 0.030(4) -0.006(4) -0.001(4) -0.013(4)
C31 0.049(5) 0.038(5) 0.028(4) -0.007(4) -0.005(4) -0.018(4)
C32 0.035(4) 0.041(5) 0.035(5) -0.002(4) -0.006(4) -0.009(4)
C33 0.066(7) 0.053(7) 0.086(9) -0.005(6) -0.009(6) -0.010(6)
C34 0.060(6) 0.045(6) 0.060(6) -0.014(5) -0.011(5) -0.018(5)
C35 0.051(5) 0.035(5) 0.051(5) -0.005(4) -0.010(4) -0.025(4)
C36 0.053(5) 0.042(5) 0.051(6) -0.003(4) -0.009(4) -0.014(5)
C37 0.054(6) 0.073(7) 0.064(7) 0.016(6) -0.023(5) -0.021(6)
C38 0.041(5) 0.025(4) 0.045(5) -0.001(4) -0.010(4) -0.014(4)
C39 0.076(6) 0.063(6) 0.041(6) -0.006(5) 0.004(5) -0.041(6)
C40 0.080(7) 0.037(5) 0.054(6) 0.000(4) 0.015(5) -0.037(5)
C41 0.079(7) 0.031(5) 0.081(8) -0.013(5) -0.001(6) -0.028(5)
C42 0.068(6) 0.042(5) 0.043(5) -0.008(4) -0.003(4) -0.027(5)
C43 0.041(4) 0.035(5) 0.028(4) -0.002(3) -0.001(3) -0.017(4)
C44 0.049(5) 0.033(5) 0.038(5) -0.001(4) -0.016(4) -0.024(4)
C45 0.073(7) 0.078(8) 0.051(7) 0.000(6) 0.008(6) -0.034(7)
C46 0.072(6) 0.069(7) 0.048(6) -0.007(5) -0.007(5) -0.042(6)
C47 0.048(5) 0.059(6) 0.050(6) -0.010(5) -0.005(4) -0.028(5)
C48 0.066(7) 0.079(8) 0.067(7) -0.020(6) 0.009(6) -0.012(6)
C49 0.053(7) 0.083(9) 0.101(10) -0.018(8) 0.019(7) -0.013(6)
C50 0.039(5) 0.045(5) 0.048(5) -0.013(4) 0.001(4) -0.019(4)
C51 0.043(5) 0.047(5) 0.048(5) 0.000(4) 0.000(4) -0.028(4)
C52 0.039(5) 0.045(5) 0.040(5) -0.003(4) -0.008(4) -0.023(4)
C53 0.034(4) 0.043(5) 0.043(5) -0.005(4) -0.003(4) -0.015(4)
C54 0.041(5) 0.045(5) 0.044(5) 0.000(4) -0.012(4) -0.025(4)
C55 0.049(6) 0.053(7) 0.103(9) -0.003(6) -0.024(6) -0.011(5)
C56 0.058(6) 0.057(6) 0.057(6) 0.011(5) -0.021(5) -0.023(5)
C57 0.033(5) 0.053(6) 0.055(6) -0.001(5) -0.011(4) -0.019(4)
C58 0.058(6) 0.058(6) 0.051(6) 0.003(5) -0.012(5) -0.019(5)
C59 0.075(7) 0.084(8) 0.057(7) -0.002(6) -0.015(6) -0.034(7)
C60 0.060(5) 0.038(5) 0.030(5) -0.008(4) -0.009(4) -0.022(4)
C61 0.069(6) 0.047(6) 0.046(6) 0.004(4) -0.007(5) -0.034(5)
C62 0.093(8) 0.023(5) 0.057(6) 0.002(4) -0.019(6) -0.023(5)
C63 0.075(7) 0.034(5) 0.056(6) -0.001(4) -0.021(5) -0.008(5)
C64 0.065(6) 0.039(5) 0.036(5) -0.004(4) -0.005(4) -0.020(5)
C65 0.052(5) 0.039(5) 0.021(4) -0.004(3) -0.012(4) -0.023(4)
C66 0.032(4) 0.027(4) 0.037(5) -0.005(4) -0.007(4) -0.007(4)
O7 0.040(3) 0.052(3) 0.040(3) -0.007(3) -0.007(3) -0.011(3)
O8 0.103(5) 0.065(4) 0.052(4) 0.000(3) -0.018(4) -0.004(4)
O9 0.121(12) 0.100(12) 0.083(11) 0.022(9) -0.057(10) -0.040(10)

loop_
_atom_type_symbol
_atom_type_description
_atom_type_scat_dispersion_real
_atom_type_scat_dispersion_imag
_atom_type_scat_source
C C 0.0033 0.0016 'International Tables Vol C Tables 4.2.6.8 and 6.1.1.4'
H H 0.0000 0.0000 'International Tables Vol C Tables 4.2.6.8 and 6.1.1.4'
N N 0.0061 0.0033 'International Tables Vol C Tables 4.2.6.8 and 6.1.1.4'
O O 0.0106 0.0060 'International Tables Vol C Tables 4.2.6.8 and 6.1.1.4'
Sm Sm -0.1638 3.4418 'International Tables Vol C Tables 4.2.6.8 and 6.1.1.4'

loop_
_geom_angle_atom_site_label_1
_geom_angle_atom_site_label_2
_geom_angle_atom_site_label_3
_geom_angle
_geom_angle_site_symmetry_1
_geom_angle_site_symmetry_3
O5 Sm1 O4 90.77(17) . .
O5 Sm1 O1 75.79(16) . .
O4 Sm1 O1 87.13(18) . .
O5 Sm1 O6 115.10(17) . 2_566
O4 Sm1 O6 145.12(17) . 2_566
O1 Sm1 O6 77.83(18) . 2_566
O5 Sm1 O7 80.93(16) . .
O4 Sm1 O7 125.05(18) . .
O1 Sm1 O7 140.43(17) . .
O6 Sm1 O7 83.83(17) 2_566 .
O5 Sm1 O3 84.12(17) . .
O4 Sm1 O3 52.75(17) . .
O1 Sm1 O3 134.87(18) . .
O6 Sm1 O3 146.83(17) 2_566 .
O7 Sm1 O3 72.35(17) . .
O5 Sm1 O2 126.11(16) . .
O4 Sm1 O2 74.39(18) . .
O1 Sm1 O2 52.47(15) . .
O6 Sm1 O2 71.47(17) 2_566 .
O7 Sm1 O2 149.04(17) . .
O3 Sm1 O2 120.30(17) . .
O5 Sm1 N4 158.02(18) . 2_565
O4 Sm1 N4 86.11(19) . 2_565
O1 Sm1 N4 125.66(18) . 2_565
O6 Sm1 N4 77.86(19) 2_566 2_565
O7 Sm1 N4 83.11(18) . 2_565
O3 Sm1 N4 76.68(19) . 2_565
O2 Sm1 N4 73.85(18) . 2_565
O5 Sm1 O5 66.34(18) . 2_566
O4 Sm1 O5 152.05(16) . 2_566
O1 Sm1 O5 72.30(16) . 2_566
O6 Sm1 O5 49.32(14) 2_566 2_566
O7 Sm1 O5 69.15(16) . 2_566
O3 Sm1 O5 134.20(15) . 2_566
O2 Sm1 O5 105.46(16) . 2_566
N4 Sm1 O5 121.16(18) 2_565 2_566
O5 Sm1 C66 90.86(19) . 2_566
O4 Sm1 C66 156.91(18) . 2_566
O1 Sm1 C66 70.98(18) . 2_566
O6 Sm1 C66 24.26(16) 2_566 2_566
O7 Sm1 C66 77.91(18) . 2_566
O3 Sm1 C66 150.25(18) . 2_566
O2 Sm1 C66 86.12(18) . 2_566
N4 Sm1 C66 100.5(2) 2_565 2_566
O5 Sm1 C66 25.32(15) 2_566 2_566
C1 N1 C5 116.2(8) . .
C10 N2 C6 118.4(7) . .
C11 N3 C15 115.0(8) . .
C27 N4 C23 114.9(7) . .
C27 N4 Sm1 125.3(5) . 2_565
C23 N4 Sm1 119.7(5) . 2_565
C32 N5 C28 117.6(6) . .
C33 N6 C37 115.4(8) . .
C45 N7 C49 116.1(9) . .
C54 N8 C50 117.9(7) . .
C59 N9 C55 115.8(9) . .
C22 O1 Sm1 93.4(4) . .
C22 O2 Sm1 92.8(4) . .
C44 O3 Sm1 91.4(5) . .
C44 O4 Sm1 94.7(4) . .
C66 O5 Sm1 155.1(5) . .
C66 O5 Sm1 86.3(4) . 2_566
Sm1 O5 Sm1 113.66(18) . 2_566
C66 O6 Sm1 101.0(4) . 2_566
N1 C1 C2 124.2(9) . .
N1 C1 H1 117.9 . .
C2 C1 H1 117.9 . .
C1 C2 C3 120.0(8) . .
C1 C2 H2 120.0 . .
C3 C2 H2 120.0 . .
C4 C3 C2 115.2(8) . .
C4 C3 C6 123.4(8) . .
C2 C3 C6 121.3(7) . .
C5 C4 C3 119.7(9) . .
C5 C4 H4 120.2 . .
C3 C4 H4 120.2 . .
N1 C5 C4 124.6(8) . .
N1 C5 H5 117.7 . .
C4 C5 H5 117.7 . .
N2 C6 C7 122.5(7) . .
N2 C6 C3 114.4(7) . .
C7 C6 C3 122.9(7) . .
C8 C7 C6 118.7(7) . .
C8 C7 H7 120.6 . .
C6 C7 H7 120.6 . .
C7 C8 C9 118.3(7) . .
C7 C8 C16 120.3(7) . .
C9 C8 C16 121.0(7) . .
C10 C9 C8 119.4(7) . .
C10 C9 H9 120.3 . .
C8 C9 H9 120.3 . .
N2 C10 C9 122.6(8) . .
N2 C10 C13 115.3(7) . .
C9 C10 C13 122.1(8) . .
N3 C11 C12 125.4(9) . .
N3 C11 H11 117.3 . .
C12 C11 H11 117.3 . .
C13 C12 C11 118.9(9) . .
C13 C12 H12 120.6 . .
C11 C12 H12 120.6 . .
C12 C13 C14 117.2(8) . .
C12 C13 C10 119.5(8) . .
C14 C13 C10 123.3(7) . .
C15 C14 C13 119.5(9) . .
C15 C14 H14 120.2 . .
C13 C14 H14 120.2 . .
N3 C15 C14 123.9(9) . .
N3 C15 H15 118.0 . .
C14 C15 H15 118.0 . .
C17 C16 C21 118.2(7) . .
C17 C16 C8 116.8(6) . .
C21 C16 C8 125.0(6) . .
C18 C17 C16 121.5(8) . .
C18 C17 H17 119.2 . .
C16 C17 H17 119.2 . .
C19 C18 C17 120.4(8) . .
C19 C18 H18 119.8 . .
C17 C18 H18 119.8 . .
C18 C19 C20 119.4(8) . .
C18 C19 H19 120.3 . .
C20 C19 H19 120.3 . .
C19 C20 C21 120.9(8) . .
C19 C20 H20 119.5 . .
C21 C20 H20 119.5 . .
C16 C21 C20 119.6(7) . .
C16 C21 C22 123.9(6) . .
C20 C21 C22 116.3(7) . .
O2 C22 O1 120.9(7) . .
O2 C22 C21 119.5(6) . .
O1 C22 C21 119.6(7) . .
N4 C23 C24 124.2(9) . .
N4 C23 H23 117.9 . .
C24 C23 H23 117.9 . .
C23 C24 C25 120.3(8) . .
C23 C24 H24 119.8 . .
C25 C24 H24 119.8 . .
C26 C25 C24 115.3(7) . .
C26 C25 C28 123.4(7) . .
C24 C25 C28 121.3(7) . .
C25 C26 C27 121.2(8) . .
C25 C26 H26 119.4 . .
C27 C26 H26 119.4 . .
N4 C27 C26 123.9(8) . .
N4 C27 H27 118.0 . .
C26 C27 H27 118.0 . .
N5 C28 C29 122.0(7) . .
N5 C28 C25 115.9(6) . .
C29 C28 C25 121.9(7) . .
C28 C29 C30 120.8(7) . .
C28 C29 H29 119.6 . .
C30 C29 H29 119.6 . .
C31 C30 C29 117.0(7) . .
C31 C30 C38 123.4(7) . .
C29 C30 C38 119.1(7) . .
C30 C31 C32 120.2(7) . .
C30 C31 H31 119.9 . .
C32 C31 H31 119.9 . .
N5 C32 C31 122.3(7) . .
N5 C32 C35 116.9(7) . .
C31 C32 C35 120.6(7) . .
N6 C33 C34 124.8(10) . .
N6 C33 H33 117.6 . .
C34 C33 H33 117.6 . .
C33 C34 C35 119.4(9) . .
C33 C34 H34 120.3 . .
C35 C34 H34 120.3 . .
C36 C35 C34 116.8(8) . .
C36 C35 C32 123.3(7) . .
C34 C35 C32 119.7(8) . .
C35 C36 C37 119.6(8) . .
C35 C36 H36 120.2 . .
C37 C36 H36 120.2 . .
N6 C37 C36 124.1(9) . .
N6 C37 H37 118.0 . .
C36 C37 H37 118.0 . .
C39 C38 C43 118.1(7) . .
C39 C38 C30 116.9(7) . .
C43 C38 C30 124.9(7) . .
C40 C39 C38 122.9(8) . .
C40 C39 H39 118.6 . .
C38 C39 H39 118.6 . .
C39 C40 C41 118.4(8) . .
C39 C40 H40 120.8 . .
C41 C40 H40 120.8 . .
C40 C41 C42 121.6(8) . .
C40 C41 H41 119.2 . .
C42 C41 H41 119.2 . .
C41 C42 C43 120.3(8) . .
C41 C42 H42 119.9 . .
C43 C42 H42 119.9 . .
C42 C43 C38 118.8(7) . .
C42 C43 C44 118.8(7) . .
C38 C43 C44 122.4(7) . .
O3 C44 O4 119.8(7) . .
O3 C44 C43 119.6(7) . .
O4 C44 C43 120.6(7) . .
N7 C45 C46 124.1(10) . .
N7 C45 H45 118.0 . .
C46 C45 H45 118.0 . .
C47 C46 C45 119.3(9) . .
C47 C46 H46 120.3 . .
C45 C46 H46 120.3 . .
C48 C47 C46 117.2(9) . .
C48 C47 C50 121.0(8) . .
C46 C47 C50 121.7(8) . .
C47 C48 C49 118.2(10) . .
C47 C48 H48 120.9 . .
C49 C48 H48 120.9 . .
N7 C49 C48 125.1(10) . .
N7 C49 H49 117.5 . .
C48 C49 H49 117.5 . .
N8 C50 C51 122.7(7) . .
N8 C50 C47 115.3(7) . .
C51 C50 C47 122.0(8) . .
C50 C51 C52 119.6(8) . .
C50 C51 H51 120.2 . .
C52 C51 H51 120.2 . .
C53 C52 C51 117.7(7) . .
C53 C52 C60 123.8(7) . .
C51 C52 C60 118.5(7) . .
C52 C53 C54 119.7(7) . .
C52 C53 H53 120.1 . .
C54 C53 H53 120.1 . .
N8 C54 C53 122.4(7) . .
N8 C54 C57 116.5(7) . .
C53 C54 C57 121.2(7) . .
N9 C55 C56 123.1(9) . .
N9 C55 H55 118.5 . .
C56 C55 H55 118.5 . .
C55 C56 C57 120.8(9) . .
C55 C56 H56 119.6 . .
C57 C56 H56 119.6 . .
C58 C57 C56 115.8(8) . .
C58 C57 C54 125.0(8) . .
C56 C57 C54 119.2(8) . .
C57 C58 C59 120.3(9) . .
C57 C58 H58 119.8 . .
C59 C58 H58 119.8 . .
N9 C59 C58 124.1(10) . .
N9 C59 H59 118.0 . .
C58 C59 H59 118.0 . .
C61 C60 C65 119.7(8) . .
C61 C60 C52 120.7(8) . .
C65 C60 C52 119.6(7) . .
C60 C61 C62 121.7(8) . .
C60 C61 H61 119.1 . .
C62 C61 H61 119.1 . .
C61 C62 C63 119.9(8) . .
C61 C62 H62 120.0 . .
C63 C62 H62 120.0 . .
C62 C63 C64 120.0(8) . .
C62 C63 H63 120.0 . .
C64 C63 H63 120.0 . .
C65 C64 C63 119.9(8) . .
C65 C64 H64 120.1 . .
C63 C64 H64 120.1 . .
C64 C65 C60 118.8(7) . .
C64 C65 C66 116.9(7) . .
C60 C65 C66 124.3(7) . .
O6 C66 O5 122.0(7) . .
O6 C66 C65 117.9(6) . .
O5 C66 C65 120.0(7) . .
O6 C66 Sm1 54.7(4) . 2_566
O5 C66 Sm1 68.3(4) . 2_566
C65 C66 Sm1 165.2(5) . 2_566

loop_
_geom_bond_atom_site_label_1
_geom_bond_atom_site_label_2
_geom_bond_distance
_geom_bond_site_symmetry_2
Sm1 O5 2.365(5) .
Sm1 O4 2.407(5) .
Sm1 O1 2.458(5) .
Sm1 O6 2.464(5) 2_566
Sm1 O7 2.471(5) .
Sm1 O3 2.487(5) .
Sm1 O2 2.490(5) .
Sm1 N4 2.587(6) 2_565
Sm1 O5 2.759(5) 2_566
Sm1 C66 2.963(8) 2_566
N1 C1 1.311(11) .
N1 C5 1.329(11) .
N2 C10 1.334(9) .
N2 C6 1.342(9) .
N3 C11 1.316(11) .
N3 C15 1.353(11) .
N4 C27 1.316(9) .
N4 C23 1.321(9) .
N4 Sm1 2.587(6) 2_565
N5 C32 1.334(9) .
N5 C28 1.343(8) .
N6 C33 1.320(12) .
N6 C37 1.349(11) .
N7 C45 1.296(11) .
N7 C49 1.318(13) .
N8 C54 1.335(9) .
N8 C50 1.355(10) .
N9 C59 1.312(11) .
N9 C55 1.336(12) .
O1 C22 1.275(8) .
O2 C22 1.240(8) .
O3 C44 1.248(9) .
O4 C44 1.266(8) .
O5 C66 1.270(8) .
O5 Sm1 2.759(5) 2_566
O6 C66 1.240(8) .
O6 Sm1 2.464(5) 2_566
C1 C2 1.366(11) .
C1 H1 0.9300 .
C2 C3 1.410(11) .
C2 H2 0.9300 .
C3 C4 1.391(11) .
C3 C6 1.483(11) .
C4 C5 1.366(12) .
C4 H4 0.9300 .
C5 H5 0.9300 .
C6 C7 1.407(10) .
C7 C8 1.384(10) .
C7 H7 0.9300 .
C8 C9 1.395(10) .
C8 C16 1.515(10) .
C9 C10 1.390(10) .
C9 H9 0.9300 .
C10 C13 1.494(11) .
C11 C12 1.379(11) .
C11 H11 0.9300 .
C12 C13 1.378(10) .
C12 H12 0.9300 .
C13 C14 1.383(11) .
C14 C15 1.373(11) .
C14 H14 0.9300 .
C15 H15 0.9300 .
C16 C17 1.388(9) .
C16 C21 1.396(9) .
C17 C18 1.385(11) .
C17 H17 0.9300 .
C18 C19 1.367(11) .
C18 H18 0.9300 .
C19 C20 1.380(10) .
C19 H19 0.9300 .
C20 C21 1.404(10) .
C20 H20 0.9300 .
C21 C22 1.503(10) .
C23 C24 1.370(11) .
C23 H23 0.9300 .
C24 C25 1.374(10) .
C24 H24 0.9300 .
C25 C26 1.346(10) .
C25 C28 1.485(9) .
C26 C27 1.374(10) .
C26 H26 0.9300 .
C27 H27 0.9300 .
C28 C29 1.364(9) .
C29 C30 1.369(9) .
C29 H29 0.9300 .
C30 C31 1.369(9) .
C30 C38 1.506(10) .
C31 C32 1.376(9) .
C31 H31 0.9300 .
C32 C35 1.499(10) .
C33 C34 1.388(11) .
C33 H33 0.9300 .
C34 C35 1.388(10) .
C34 H34 0.9300 .
C35 C36 1.383(11) .
C36 C37 1.386(11) .
C36 H36 0.9300 .
C37 H37 0.9300 .
C38 C39 1.397(10) .
C38 C43 1.400(10) .
C39 C40 1.344(10) .
C39 H39 0.9300 .
C40 C41 1.366(11) .
C40 H40 0.9300 .
C41 C42 1.373(11) .
C41 H41 0.9300 .
C42 C43 1.385(10) .
C42 H42 0.9300 .
C43 C44 1.491(10) .
C45 C46 1.395(12) .
C45 H45 0.9300 .
C46 C47 1.381(11) .
C46 H46 0.9300 .
C47 C48 1.366(11) .
C47 C50 1.491(11) .
C48 C49 1.395(13) .
C48 H48 0.9300 .
C49 H49 0.9300 .
C50 C51 1.374(10) .
C51 C52 1.392(10) .
C51 H51 0.9300 .
C52 C53 1.381(10) .
C52 C60 1.509(10) .
C53 C54 1.394(10) .
C53 H53 0.9300 .
C54 C57 1.490(11) .
C55 C56 1.375(12) .
C55 H55 0.9300 .
C56 C57 1.377(11) .
C56 H56 0.9300 .
C57 C58 1.354(11) .
C58 C59 1.390(12) .
C58 H58 0.9300 .
C59 H59 0.9300 .
C60 C61 1.360(11) .
C60 C65 1.404(10) .
C61 C62 1.366(10) .
C61 H61 0.9300 .
C62 C63 1.369(12) .
C62 H62 0.9300 .
C63 C64 1.396(11) .
C63 H63 0.9300 .
C64 C65 1.394(10) .
C64 H64 0.9300 .
C65 C66 1.492(10) .
C66 Sm1 2.963(8) 2_566
